data_1562888
loop_
_publ_author_name
'Zhang, Wenge'
'Lu, Xiuxiang'
'Huo, Luqiong'
'Zhang, Sha'
'Chen, Yan'
'Zou, Zhenxing'
'Tan, Haibo'

_publ_section_title
;
 Sesquiterpenes and Steroids from an Endophytic <i>Eutypella scoparia</i>.
;
_journal_name_full 'Journal of natural products'
_journal_paper_doi 10.1021/acs.jnatprod.0c01167
_journal_year 2021
_chemical_absolute_configuration ad
_chemical_formula_moiety 'C31 H50 O2'
_chemical_formula_sum 'C31 H50 O2'
_chemical_formula_weight 454.71
_space_group_crystal_system monoclinic
_space_group_IT_number 4
_space_group_name_Hall 'P 2yb'
_space_group_name_H-M_alt 'P 1 21 1'
_atom_sites_solution_hydrogens geom
_atom_sites_solution_primary dual
_audit_creation_date 2019-12-23
_audit_creation_method
;
Olex2 1.2
(compiled 2018.05.29 svn.r3508 for OlexSys, GUI svn.r5506)
;
_cell_angle_alpha 90
_cell_angle_beta 102.2000(10)
_cell_angle_gamma 90
_cell_formula_units_Z 2
_cell_length_a 11.99790(10)
_cell_length_b 7.38870(10)
_cell_length_c 16.0537(2)
_cell_measurement_reflns_used 13563
_cell_measurement_temperature 106(8)
_cell_measurement_theta_max 73.9920
_cell_measurement_theta_min 2.8460
_cell_volume 1391.00(3)
_computing_cell_refinement 'CrysAlisPro 1.171.39.33c (Rigaku OD, 2017)'
_computing_data_collection 'CrysAlisPro 1.171.39.33c (Rigaku OD, 2017)'
_computing_data_reduction 'CrysAlisPro 1.171.39.33c (Rigaku OD, 2017)'
_computing_molecular_graphics 'Olex2 (Dolomanov et al., 2009)'
_computing_publication_material 'Olex2 (Dolomanov et al., 2009)'
_computing_structure_refinement 'ShelXL (Sheldrick, 2015)'
_computing_structure_solution 'ShelXT (Sheldrick, 2015)'
_diffrn_ambient_environment N~2~
_diffrn_ambient_temperature 106(8)
_diffrn_detector 'Pilatus3R 200K-A'
_diffrn_measured_fraction_theta_full 0.996
_diffrn_measured_fraction_theta_max 0.979
_diffrn_measurement_details
;
List of Runs (angles in degrees, time in seconds):

  # Type    Start    End  Width  t~exp~   \w     \q     \k     \f   Frames
--------------------------------------------------------------------------
  1  \w    -16.00   9.00   0.50    0.50    --    0.00 -82.00 -90.00   50
  2  \w    -17.00  34.00   0.50    0.50    --    0.00  38.00-150.00  102
  3  \w     57.00  83.00   0.50    0.50    --    0.00  57.00 120.00   52
  4  \w    -18.00  35.00   0.50    0.50    --    0.00  57.00-120.00  106
  5  \w      2.00  27.00   0.50    0.50    --    0.00  57.00 120.00   50
  6  \w    -18.00  34.00   0.50    0.50    --    0.00  19.00 -30.00  104
  7  \w    -17.00   8.00   0.50    0.50    --    0.00  38.00  60.00   50
  8  \w    -17.00   8.00   0.50    0.50    --    0.00  38.00   0.00   50
  9  \w     47.00  72.00   0.50    0.50    --    0.00  57.00-120.00   50
 10  \w     -6.00  53.00   0.50    0.50    --    0.00  38.00-120.00  118
 11  \w     67.00  92.00   0.50    2.50    --   95.80  74.00 -68.53   50
 12  \w     70.00  95.00   0.50    2.50    --   95.80  66.00  89.60   50
 13  \w     69.00  95.00   0.50    2.50    --   95.80  72.00  20.90   52
 14  \w     70.00  96.00   0.50    2.50    --   95.80  72.00 -11.67   52
 15  \w     67.00  93.00   0.50    2.50    --   95.80  74.00  34.47   52
 16  \w     70.00  95.00   0.50    2.50    --   95.80  68.00 -46.08   50
 17  \w     72.00  97.00   0.50    2.50    --   95.80  60.00-102.27   50
 18  \w     71.00  96.00   0.50    2.50    --   95.80  64.00 -23.74   50
 19  \w     80.00 142.00   0.50    2.50    --   95.80  45.00 -30.00  124
 20  \w     62.00 126.00   0.50    2.50    --   95.80 -82.00 -30.00  128
 21  \w     11.00 126.00   0.50    2.50    --   95.80 -82.00-150.00  230
 22  \w    159.00 185.00   0.50    2.50    --   95.80  61.00-120.00   52
 23  \w     76.00 102.00   0.50    2.50    --   95.80  69.00 -59.06   52
 24  \w     76.00 175.00   0.50    2.50    --   95.80  45.00 -60.00  198
 25  \w     72.00  97.00   0.50    2.50    --   95.80  61.00  30.00   50
 26  \w     71.00 100.00   0.50    2.50    --   95.80  68.00-165.71   58
 27  \w     76.00 109.00   0.50    2.50    --   95.80  45.00 -90.00   66
 28  \w     76.00 178.00   0.50    2.50    --   95.80  45.00  60.00  204
 29  \w     73.00  99.00   0.50    2.50    --   95.80  61.00 -30.00   52
 30  \w     73.00  99.00   0.50    2.50    --   95.80  58.00  -3.33   52
 31  \w     27.00  53.00   0.50    2.50    --   95.80 -82.00 -30.00   52
 32  \w     76.00 182.00   0.50    2.50    --   95.80  45.00   0.00  212
 33  \w     63.00 111.00   0.50    2.50    --   95.80 -61.00 150.00   96
 34  \w     70.00  96.00   0.50    2.50    --   95.80  68.00-107.17   52
 35  \w     79.00 104.00   0.50    2.50    --   95.80  30.00  60.00   50
 36  \w      7.00 115.00   0.50    2.50    --   95.80 -45.00-120.00  216
 37  \w     72.00  97.00   0.50    2.50    --   95.80  61.00   0.00   50
 38  \w     15.00  40.00   0.50    2.50    --   95.80 -61.00 150.00   50
 39  \w     72.00  98.00   0.50    2.50    --   95.80  61.00 -60.00   52
 40  \w     76.00 102.00   0.50    2.50    --   95.80  61.00 -90.00   52
 41  \w     68.00  94.00   0.50    2.50    --   95.80  73.00  56.23   52
 42  \w     80.00 106.00   0.50    2.50    --   95.80  50.00  57.21   52
 43  \w     70.00  96.00   0.50    2.50    --   95.80  66.00   1.74   52
 44  \w     67.00  93.00   0.50    2.50    --   95.80  75.00 -87.31   52
 45  \w    157.00 182.00   0.50    2.50    --   95.80  54.00  -4.38   50
 46  \w     76.00 102.00   0.50    2.50    --   95.80  61.00  60.00   52
 47  \w     75.00 101.00   0.50    2.50    --   95.80  54.00  -4.38   52
;
_diffrn_measurement_device 'four-circle diffractometer'
_diffrn_measurement_device_type 'XtaLAB Pro: Kappa single'
_diffrn_measurement_method '\w scans'
_diffrn_orient_matrix_type 'CrysAlisPro convention (1999,Acta A55,543-557)'
_diffrn_orient_matrix_UB_11 0.1310379000
_diffrn_orient_matrix_UB_12 -0.0121692000
_diffrn_orient_matrix_UB_13 0.0214648000
_diffrn_orient_matrix_UB_21 -0.0012028000
_diffrn_orient_matrix_UB_22 -0.0024393000
_diffrn_orient_matrix_UB_23 0.0957784000
_diffrn_orient_matrix_UB_31 -0.0077557000
_diffrn_orient_matrix_UB_32 -0.2082514000
_diffrn_orient_matrix_UB_33 -0.0024214000
_diffrn_radiation_monochromator graphite
_diffrn_radiation_probe x-ray
_diffrn_radiation_type CuK\a
_diffrn_radiation_wavelength 1.54184
_diffrn_reflns_av_R_equivalents 0.0341
_diffrn_reflns_av_unetI/netI 0.0287
_diffrn_reflns_Laue_measured_fraction_full 0.996
_diffrn_reflns_Laue_measured_fraction_max 0.979
_diffrn_reflns_limit_h_max 13
_diffrn_reflns_limit_h_min -14
_diffrn_reflns_limit_k_max 8
_diffrn_reflns_limit_k_min -8
_diffrn_reflns_limit_l_max 19
_diffrn_reflns_limit_l_min -19
_diffrn_reflns_number 18843
_diffrn_reflns_point_group_measured_fraction_full 0.931
_diffrn_reflns_point_group_measured_fraction_max 0.905
_diffrn_reflns_theta_full 67.684
_diffrn_reflns_theta_max 74.429
_diffrn_reflns_theta_min 2.816
_diffrn_source 'Rotating-anode X-ray tube'
_diffrn_source_type 'MicroMax 007 (Cu) X-ray Source'
_exptl_absorpt_coefficient_mu 0.493
_exptl_absorpt_correction_T_max 1.00000
_exptl_absorpt_correction_T_min 0.76284
_exptl_absorpt_correction_type multi-scan
_exptl_absorpt_process_details
;
CrysAlisPro 1.171.39.33c (Rigaku Oxford Diffraction, 2017)
Empirical absorption correction using spherical harmonics,
 implemented in SCALE3 ABSPACK scaling algorithm.
;
_exptl_crystal_colour 'clear light colourless'
_exptl_crystal_colour_lustre clear
_exptl_crystal_colour_modifier light
_exptl_crystal_colour_primary colourless
_exptl_crystal_density_diffrn 1.086
_exptl_crystal_description needle
_exptl_crystal_F_000 504
_exptl_crystal_size_max 0.4
_exptl_crystal_size_mid 0.05
_exptl_crystal_size_min 0.03
_refine_diff_density_max 0.182
_refine_diff_density_min -0.150
_refine_diff_density_rms 0.033
_refine_ls_abs_structure_details
;
 Flack x determined using 1939 quotients [(I+)-(I-)]/[(I+)+(I-)]
 (Parsons, Flack and Wagner, Acta Cryst. B69 (2013) 249-259).
;
_refine_ls_abs_structure_Flack -0.03(12)
_refine_ls_extinction_method none
_refine_ls_goodness_of_fit_ref 1.051
_refine_ls_hydrogen_treatment constr
_refine_ls_matrix_type full
_refine_ls_number_parameters 307
_refine_ls_number_reflns 5129
_refine_ls_number_restraints 1
_refine_ls_restrained_S_all 1.051
_refine_ls_R_factor_all 0.0387
_refine_ls_R_factor_gt 0.0357
_refine_ls_shift/su_max 0.000
_refine_ls_shift/su_mean 0.000
_refine_ls_structure_factor_coef Fsqd
_refine_ls_weighting_details 'w=1/[\s^2^(Fo^2^)+(0.0476P)^2^+0.2523P] where P=(Fo^2^+2Fc^2^)/3'
_refine_ls_weighting_scheme calc
_refine_ls_wR_factor_gt 0.0914
_refine_ls_wR_factor_ref 0.0930
_reflns_Friedel_coverage 0.710
_reflns_Friedel_fraction_full 0.853
_reflns_Friedel_fraction_max 0.817
_reflns_number_gt 4890
_reflns_number_total 5129
_reflns_threshold_expression 'I > 2\s(I)'
_cod_data_source_file np0c01167_si_002.cif
_cod_data_source_block zhangwenge_bzm-85_collect
_cod_database_code 1562888
_shelx_shelxl_version_number 2014/7
_shelx_space_group_comment
;
The symmetry employed for this shelxl refinement is uniquely defined
by the following loop, which should always be used as a source of
symmetry information in preference to the above space-group names.
They are only intended as comments.
;
_shelx_estimated_absorpt_t_max 0.985
_shelx_estimated_absorpt_t_min 0.827
_reflns_odcompleteness_completeness 99.93
_reflns_odcompleteness_iscentric 1
_reflns_odcompleteness_theta 66.97
_olex2_refinement_description
;
1. Fixed Uiso
 At 1.2 times of:
  All C(H) groups, All C(H,H) groups
 At 1.5 times of:
  All C(H,H,H) groups, All O(H) groups
2.a Ternary CH refined with riding coordinates:
 C23(H23), C5(H5), C26(H26), C17(H17), C29(H29)
2.b Secondary CH2 refined with riding coordinates:
 C1(H1A,H1B), C7(H7A,H7B), C25(H25A,H25B), C16(H16A,H16B), C2(H2A,H2B),
 C12(H12A,H12B), C6(H6A,H6B), C11(H11A,H11B), C15(H15A,H15B)
2.c X=CH2 refined with riding coordinates:
 C28(H28A,H28B)
2.d Idealised Me refined as rotating group:
 C18(H18A,H18B,H18C), C22(H22A,H22B,H22C), C20(H20A,H20B,H20C), C19(H19A,H19B,
 H19C), C21(H21A,H21B,H21C), C24(H24A,H24B,H24C), C31(H31A,H31B,H31C), C30(H30A,
 H30B,H30C)
2.e Idealised tetrahedral OH refined as rotating group:
 O002(H002)
;
_olex2_submission_special_instructions 'No special instructions were received'
_oxdiff_exptl_absorpt_empirical_details
;
Empirical correction (ABSPACK) includes:
- Absorption correction using spherical harmonics
- Frame scaling
;
_oxdiff_exptl_absorpt_empirical_full_max 1.671
_oxdiff_exptl_absorpt_empirical_full_min 0.570

loop_
_space_group_symop_operation_xyz
'x, y, z'
'-x, y+1/2, -z'

loop_
_atom_site_label
_atom_site_type_symbol
_atom_site_fract_x
_atom_site_fract_y
_atom_site_fract_z
_atom_site_U_iso_or_equiv
_atom_site_adp_type
_atom_site_occupancy
_atom_site_site_symmetry_order
_atom_site_calc_flag
_atom_site_refinement_flags_posn
_atom_site_refinement_flags_adp
_atom_site_refinement_flags_occupancy
_atom_site_disorder_assembly
_atom_site_disorder_group
O001 O -0.13758(12) -0.5938(2) -1.01463(8) 0.0340(3) Uani 1 1 d . . . . .
O002 O -0.19369(12) -0.4266(3) -0.17666(8) 0.0392(4) Uani 1 1 d . . . . .
H002 H -0.1639 -0.4492 -0.1269 0.059 Uiso 1 1 calc GR . . . .
C3 C -0.11292(16) -0.5992(3) -0.93664(11) 0.0272(4) Uani 1 1 d . . . . .
C9 C -0.18964(16) -0.5657(3) -0.68182(11) 0.0264(4) Uani 1 1 d . . . . .
C8 C -0.19218(16) -0.4009(3) -0.64721(11) 0.0259(4) Uani 1 1 d . . . . .
C13 C -0.24445(16) -0.5414(3) -0.51715(11) 0.0246(4) Uani 1 1 d . . . . .
C23 C -0.27148(16) -0.5758(3) -0.35725(11) 0.0275(4) Uani 1 1 d . . . . .
H23 H -0.1905 -0.5546 -0.3330 0.033 Uiso 1 1 calc R . . . .
C10 C -0.12222(16) -0.6039(3) -0.75199(11) 0.0254(4) Uani 1 1 d . . . . .
C1 C -0.18412(18) -0.7448(3) -0.81606(12) 0.0287(4) Uani 1 1 d . . . . .
H1A H -0.1866 -0.8593 -0.7870 0.034 Uiso 1 1 calc R . . . .
H1B H -0.2620 -0.7055 -0.8376 0.034 Uiso 1 1 calc R . . . .
C7 C -0.14056(18) -0.2348(3) -0.67836(12) 0.0289(4) Uani 1 1 d . . . . .
H7A H -0.0968 -0.1704 -0.6296 0.035 Uiso 1 1 calc R . . . .
H7B H -0.2016 -0.1556 -0.7063 0.035 Uiso 1 1 calc R . . . .
C27 C -0.38441(18) -0.4931(3) -0.15056(12) 0.0307(5) Uani 1 1 d . . . . .
C5 C -0.11558(16) -0.4259(3) -0.80137(11) 0.0249(4) Uani 1 1 d . . . . .
H5 H -0.1952 -0.3893 -0.8218 0.030 Uiso 1 1 calc R . . . .
C25 C -0.34142(17) -0.4931(3) -0.29620(12) 0.0292(4) Uani 1 1 d . . . . .
H25A H -0.3448 -0.3630 -0.3044 0.035 Uiso 1 1 calc R . . . .
H25B H -0.4188 -0.5390 -0.3116 0.035 Uiso 1 1 calc R . . . .
C26 C -0.29426(17) -0.5324(3) -0.20180(11) 0.0296(4) Uani 1 1 d . . . . .
H26 H -0.2736 -0.6608 -0.1954 0.036 Uiso 1 1 calc R . . . .
C18 C 0.06669(17) -0.4541(3) -0.86540(13) 0.0334(5) Uani 1 1 d . . . . .
H18A H 0.0885 -0.5693 -0.8394 0.050 Uiso 1 1 calc GR . . . .
H18B H 0.1006 -0.3590 -0.8276 0.050 Uiso 1 1 calc GR . . . .
H18C H 0.0925 -0.4453 -0.9179 0.050 Uiso 1 1 calc GR . . . .
C16 C -0.27214(18) -0.2722(3) -0.43559(12) 0.0295(4) Uani 1 1 d . . . . .
H16A H -0.3406 -0.2011 -0.4373 0.035 Uiso 1 1 calc R . . . .
H16B H -0.2195 -0.2487 -0.3819 0.035 Uiso 1 1 calc R . . . .
C2 C -0.12543(18) -0.7725(3) -0.89111(12) 0.0309(4) Uani 1 1 d . . . . .
H2A H -0.0506 -0.8248 -0.8703 0.037 Uiso 1 1 calc R . . . .
H2B H -0.1696 -0.8574 -0.9310 0.037 Uiso 1 1 calc R . . . .
C17 C -0.30221(16) -0.4774(3) -0.44391(11) 0.0258(4) Uani 1 1 d . . . . .
H17 H -0.3849 -0.4874 -0.4646 0.031 Uiso 1 1 calc R . . . .
C22 C -0.11755(16) -0.5833(3) -0.48040(12) 0.0295(4) Uani 1 1 d . . . . .
H22A H -0.0856 -0.4902 -0.4408 0.044 Uiso 1 1 calc GR . . . .
H22B H -0.0770 -0.5878 -0.5259 0.044 Uiso 1 1 calc GR . . . .
H22C H -0.1111 -0.6979 -0.4516 0.044 Uiso 1 1 calc GR . . . .
C4 C -0.06479(16) -0.4357(3) -0.88356(11) 0.0269(4) Uani 1 1 d . . . . .
C20 C -0.00557(17) -0.6811(3) -0.70651(12) 0.0321(5) Uani 1 1 d . . . . .
H20A H 0.0369 -0.5892 -0.6711 0.048 Uiso 1 1 calc GR . . . .
H20B H 0.0361 -0.7196 -0.7482 0.048 Uiso 1 1 calc GR . . . .
H20C H -0.0172 -0.7825 -0.6719 0.048 Uiso 1 1 calc GR . . . .
C29 C -0.46321(17) -0.6508(3) -0.14569(12) 0.0326(5) Uani 1 1 d . . . . .
H29 H -0.4722 -0.7174 -0.1995 0.039 Uiso 1 1 calc R . . . .
C12 C -0.29877(17) -0.7008(3) -0.57109(12) 0.0295(4) Uani 1 1 d . . . . .
H12A H -0.3796 -0.6781 -0.5912 0.035 Uiso 1 1 calc R . . . .
H12B H -0.2903 -0.8094 -0.5364 0.035 Uiso 1 1 calc R . . . .
C6 C -0.06316(17) -0.2757(3) -0.74021(12) 0.0288(4) Uani 1 1 d . . . . .
H6A H 0.0114 -0.3132 -0.7087 0.035 Uiso 1 1 calc R . . . .
H6B H -0.0536 -0.1675 -0.7722 0.035 Uiso 1 1 calc R . . . .
C11 C -0.24260(19) -0.7304(3) -0.64817(12) 0.0315(5) Uani 1 1 d . . . . .
H11A H -0.1836 -0.8214 -0.6326 0.038 Uiso 1 1 calc R . . . .
H11B H -0.2998 -0.7798 -0.6945 0.038 Uiso 1 1 calc R . . . .
C14 C -0.25658(16) -0.3723(3) -0.57611(11) 0.0260(4) Uani 1 1 d . . . . .
C15 C -0.21665(19) -0.2208(3) -0.51134(12) 0.0315(5) Uani 1 1 d . . . . .
H15A H -0.2432 -0.1036 -0.5346 0.038 Uiso 1 1 calc R . . . .
H15B H -0.1342 -0.2186 -0.4940 0.038 Uiso 1 1 calc R . . . .
C19 C -0.0981(2) -0.2636(3) -0.93640(13) 0.0342(5) Uani 1 1 d . . . . .
H19A H -0.0767 -0.2759 -0.9905 0.051 Uiso 1 1 calc GR . . . .
H19B H -0.0594 -0.1614 -0.9065 0.051 Uiso 1 1 calc GR . . . .
H19C H -0.1790 -0.2457 -0.9453 0.051 Uiso 1 1 calc GR . . . .
C21 C -0.38126(18) -0.3284(4) -0.61971(13) 0.0359(5) Uani 1 1 d . . . . .
H21A H -0.3830 -0.2215 -0.6539 0.054 Uiso 1 1 calc GR . . . .
H21B H -0.4252 -0.3084 -0.5770 0.054 Uiso 1 1 calc GR . . . .
H21C H -0.4131 -0.4281 -0.6553 0.054 Uiso 1 1 calc GR . . . .
C24 C -0.29108(19) -0.7800(3) -0.36414(13) 0.0336(5) Uani 1 1 d . . . . .
H24A H -0.2823 -0.8308 -0.3081 0.050 Uiso 1 1 calc GR . . . .
H24B H -0.2365 -0.8338 -0.3926 0.050 Uiso 1 1 calc GR . . . .
H24C H -0.3668 -0.8038 -0.3961 0.050 Uiso 1 1 calc GR . . . .
C28 C -0.3907(2) -0.3341(4) -0.11433(15) 0.0450(6) Uani 1 1 d . . . . .
H28A H -0.4465 -0.3130 -0.0832 0.054 Uiso 1 1 calc R . . . .
H28B H -0.3392 -0.2430 -0.1200 0.054 Uiso 1 1 calc R . . . .
C31 C -0.5817(2) -0.5967(5) -0.13567(17) 0.0501(7) Uani 1 1 d . . . . .
H31A H -0.5768 -0.5390 -0.0814 0.075 Uiso 1 1 calc GR . . . .
H31B H -0.6288 -0.7026 -0.1389 0.075 Uiso 1 1 calc GR . . . .
H31C H -0.6146 -0.5143 -0.1804 0.075 Uiso 1 1 calc GR . . . .
C30 C -0.4085(2) -0.7806(4) -0.07445(16) 0.0472(6) Uani 1 1 d . . . . .
H30A H -0.3339 -0.8141 -0.0818 0.071 Uiso 1 1 calc GR . . . .
H30B H -0.4549 -0.8870 -0.0765 0.071 Uiso 1 1 calc GR . . . .
H30C H -0.4024 -0.7221 -0.0203 0.071 Uiso 1 1 calc GR . . . .

loop_
_atom_site_aniso_label
_atom_site_aniso_U_11
_atom_site_aniso_U_22
_atom_site_aniso_U_33
_atom_site_aniso_U_23
_atom_site_aniso_U_13
_atom_site_aniso_U_12
O001 0.0446(8) 0.0392(10) 0.0194(6) -0.0008(6) 0.0091(6) 0.0011(7)
O002 0.0405(8) 0.0555(12) 0.0219(7) 0.0036(7) 0.0074(6) -0.0124(8)
C3 0.0278(9) 0.0340(12) 0.0215(8) -0.0001(8) 0.0089(7) 0.0034(8)
C9 0.0306(10) 0.0295(12) 0.0199(8) 0.0014(7) 0.0069(7) 0.0012(8)
C8 0.0298(9) 0.0290(12) 0.0185(8) 0.0009(7) 0.0042(7) -0.0004(8)
C13 0.0301(10) 0.0249(11) 0.0197(8) -0.0001(7) 0.0072(7) 0.0000(7)
C23 0.0302(9) 0.0329(12) 0.0201(8) 0.0006(8) 0.0069(7) 0.0015(8)
C10 0.0318(9) 0.0252(11) 0.0202(8) 0.0015(7) 0.0072(7) 0.0014(8)
C1 0.0386(10) 0.0270(12) 0.0224(9) -0.0003(7) 0.0105(7) -0.0025(8)
C7 0.0365(10) 0.0278(12) 0.0235(9) -0.0031(7) 0.0088(7) -0.0023(8)
C27 0.0360(10) 0.0378(14) 0.0197(9) 0.0000(8) 0.0090(7) 0.0023(8)
C5 0.0291(9) 0.0253(11) 0.0209(8) -0.0001(7) 0.0066(7) -0.0005(8)
C25 0.0328(10) 0.0347(13) 0.0215(9) 0.0024(8) 0.0089(7) 0.0012(8)
C26 0.0338(10) 0.0343(13) 0.0223(9) 0.0012(8) 0.0096(7) -0.0003(8)
C18 0.0361(10) 0.0397(14) 0.0270(9) -0.0018(8) 0.0127(8) -0.0024(9)
C16 0.0372(10) 0.0290(12) 0.0242(9) -0.0023(8) 0.0109(7) 0.0013(8)
C2 0.0408(11) 0.0294(12) 0.0230(9) -0.0027(8) 0.0078(8) -0.0007(9)
C17 0.0274(9) 0.0303(12) 0.0197(9) 0.0000(7) 0.0047(7) 0.0017(8)
C22 0.0356(10) 0.0316(12) 0.0222(8) 0.0026(8) 0.0085(7) 0.0048(9)
C4 0.0337(10) 0.0273(12) 0.0215(9) 0.0021(8) 0.0098(7) -0.0012(8)
C20 0.0368(10) 0.0364(13) 0.0239(9) 0.0014(8) 0.0082(8) 0.0076(9)
C29 0.0348(10) 0.0409(14) 0.0238(9) -0.0003(8) 0.0095(8) -0.0019(9)
C12 0.0382(10) 0.0284(12) 0.0241(9) -0.0010(8) 0.0115(8) -0.0047(8)
C6 0.0355(10) 0.0275(12) 0.0248(9) -0.0013(8) 0.0100(7) -0.0044(8)
C11 0.0453(12) 0.0270(13) 0.0249(9) -0.0033(8) 0.0136(8) -0.0049(9)
C14 0.0315(10) 0.0254(11) 0.0217(8) 0.0010(7) 0.0074(7) 0.0007(8)
C15 0.0458(11) 0.0252(12) 0.0264(9) -0.0014(8) 0.0142(8) -0.0002(9)
C19 0.0487(12) 0.0310(13) 0.0254(10) 0.0050(8) 0.0137(8) 0.0028(9)
C21 0.0369(11) 0.0451(15) 0.0261(10) 0.0050(9) 0.0078(8) 0.0090(9)
C24 0.0437(11) 0.0339(13) 0.0259(9) 0.0026(8) 0.0137(8) -0.0002(9)
C28 0.0580(15) 0.0420(16) 0.0410(12) -0.0070(10) 0.0238(11) -0.0002(11)
C31 0.0386(12) 0.065(2) 0.0487(13) -0.0073(13) 0.0140(10) -0.0017(12)
C30 0.0460(13) 0.0526(18) 0.0426(13) 0.0142(12) 0.0086(10) -0.0068(12)

loop_
_atom_type_symbol
_atom_type_description
_atom_type_scat_dispersion_real
_atom_type_scat_dispersion_imag
_atom_type_scat_source
C C 0.0181 0.0091 'International Tables Vol C Tables 4.2.6.8 and 6.1.1.4'
H H 0.0000 0.0000 'International Tables Vol C Tables 4.2.6.8 and 6.1.1.4'
O O 0.0492 0.0322 'International Tables Vol C Tables 4.2.6.8 and 6.1.1.4'

loop_
_geom_angle_atom_site_label_1
_geom_angle_atom_site_label_2
_geom_angle_atom_site_label_3
_geom_angle
_geom_angle_site_symmetry_1
_geom_angle_site_symmetry_3
_geom_angle_publ_flag
C26 O002 H002 109.5 . . ?
O001 C3 C2 119.9(2) . . ?
O001 C3 C4 121.9(2) . . ?
C2 C3 C4 118.12(15) . . ?
C8 C9 C10 121.94(18) . . ?
C8 C9 C11 122.03(16) . . ?
C11 C9 C10 115.74(17) . . ?
C9 C8 C7 123.70(16) . . ?
C9 C8 C14 119.75(18) . . ?
C7 C8 C14 116.43(18) . . ?
C22 C13 C17 109.41(14) . . ?
C22 C13 C14 110.57(16) . . ?
C12 C13 C17 117.26(16) . . ?
C12 C13 C22 109.34(17) . . ?
C12 C13 C14 107.52(15) . . ?
C14 C13 C17 102.47(16) . . ?
C25 C23 H23 108.1 . . ?
C17 C23 H23 108.1 . . ?
C17 C23 C25 109.10(17) . . ?
C24 C23 H23 108.1 . . ?
C24 C23 C25 109.94(17) . . ?
C24 C23 C17 113.33(17) . . ?
C9 C10 C5 108.06(17) . . ?
C1 C10 C9 110.95(16) . . ?
C1 C10 C5 107.61(14) . . ?
C1 C10 C20 109.08(17) . . ?
C20 C10 C9 106.53(14) . . ?
C20 C10 C5 114.63(16) . . ?
C10 C1 H1A 109.2 . . ?
C10 C1 H1B 109.2 . . ?
H1A C1 H1B 107.9 . . ?
C2 C1 C10 112.25(16) . . ?
C2 C1 H1A 109.2 . . ?
C2 C1 H1B 109.2 . . ?
C8 C7 H7A 108.8 . . ?
C8 C7 H7B 108.8 . . ?
C8 C7 C6 113.81(17) . . ?
H7A C7 H7B 107.7 . . ?
C6 C7 H7A 108.8 . . ?
C6 C7 H7B 108.8 . . ?
C29 C27 C26 113.90(18) . . ?
C28 C27 C26 121.5(2) . . ?
C28 C27 C29 124.6(2) . . ?
C10 C5 H5 104.8 . . ?
C10 C5 C4 117.63(16) . . ?
C4 C5 H5 104.8 . . ?
C6 C5 C10 110.32(15) . . ?
C6 C5 H5 104.8 . . ?
C6 C5 C4 113.22(16) . . ?
C23 C25 H25A 108.6 . . ?
C23 C25 H25B 108.6 . . ?
H25A C25 H25B 107.6 . . ?
C26 C25 C23 114.62(17) . . ?
C26 C25 H25A 108.6 . . ?
C26 C25 H25B 108.6 . . ?
O002 C26 C27 113.55(17) . . ?
O002 C26 C25 106.89(16) . . ?
O002 C26 H26 108.7 . . ?
C27 C26 C25 110.10(16) . . ?
C27 C26 H26 108.7 . . ?
C25 C26 H26 108.7 . . ?
H18A C18 H18B 109.5 . . ?
H18A C18 H18C 109.5 . . ?
H18B C18 H18C 109.5 . . ?
C4 C18 H18A 109.5 . . ?
C4 C18 H18B 109.5 . . ?
C4 C18 H18C 109.5 . . ?
H16A C16 H16B 108.5 . . ?
C17 C16 H16A 110.2 . . ?
C17 C16 H16B 110.2 . . ?
C15 C16 H16A 110.2 . . ?
C15 C16 H16B 110.2 . . ?
C15 C16 C17 107.50(16) . . ?
C3 C2 C1 112.31(18) . . ?
C3 C2 H2A 109.1 . . ?
C3 C2 H2B 109.1 . . ?
C1 C2 H2A 109.1 . . ?
C1 C2 H2B 109.1 . . ?
H2A C2 H2B 107.9 . . ?
C13 C17 H17 107.5 . . ?
C23 C17 C13 118.51(16) . . ?
C23 C17 C16 111.97(16) . . ?
C23 C17 H17 107.5 . . ?
C16 C17 C13 103.19(15) . . ?
C16 C17 H17 107.5 . . ?
C13 C22 H22A 109.5 . . ?
C13 C22 H22B 109.5 . . ?
C13 C22 H22C 109.5 . . ?
H22A C22 H22B 109.5 . . ?
H22A C22 H22C 109.5 . . ?
H22B C22 H22C 109.5 . . ?
C3 C4 C5 109.82(15) . . ?
C3 C4 C18 106.68(17) . . ?
C3 C4 C19 108.98(16) . . ?
C18 C4 C5 114.04(15) . . ?
C19 C4 C5 108.99(16) . . ?
C19 C4 C18 108.22(17) . . ?
C10 C20 H20A 109.5 . . ?
C10 C20 H20B 109.5 . . ?
C10 C20 H20C 109.5 . . ?
H20A C20 H20B 109.5 . . ?
H20A C20 H20C 109.5 . . ?
H20B C20 H20C 109.5 . . ?
C27 C29 H29 107.1 . . ?
C27 C29 C31 114.3(2) . . ?
C27 C29 C30 110.32(18) . . ?
C31 C29 H29 107.1 . . ?
C31 C29 C30 110.5(2) . . ?
C30 C29 H29 107.1 . . ?
C13 C12 H12A 109.4 . . ?
C13 C12 H12B 109.4 . . ?
C13 C12 C11 110.98(16) . . ?
H12A C12 H12B 108.0 . . ?
C11 C12 H12A 109.4 . . ?
C11 C12 H12B 109.4 . . ?
C7 C6 C5 109.75(16) . . ?
C7 C6 H6A 109.7 . . ?
C7 C6 H6B 109.7 . . ?
C5 C6 H6A 109.7 . . ?
C5 C6 H6B 109.7 . . ?
H6A C6 H6B 108.2 . . ?
C9 C11 C12 117.14(17) . . ?
C9 C11 H11A 108.0 . . ?
C9 C11 H11B 108.0 . . ?
C12 C11 H11A 108.0 . . ?
C12 C11 H11B 108.0 . . ?
H11A C11 H11B 107.3 . . ?
C8 C14 C13 110.35(17) . . ?
C8 C14 C15 118.31(17) . . ?
C8 C14 C21 106.58(14) . . ?
C15 C14 C13 101.43(14) . . ?
C15 C14 C21 106.71(18) . . ?
C21 C14 C13 113.65(17) . . ?
C16 C15 H15A 111.1 . . ?
C16 C15 H15B 111.1 . . ?
C14 C15 C16 103.20(17) . . ?
C14 C15 H15A 111.1 . . ?
C14 C15 H15B 111.1 . . ?
H15A C15 H15B 109.1 . . ?
C4 C19 H19A 109.5 . . ?
C4 C19 H19B 109.5 . . ?
C4 C19 H19C 109.5 . . ?
H19A C19 H19B 109.5 . . ?
H19A C19 H19C 109.5 . . ?
H19B C19 H19C 109.5 . . ?
C14 C21 H21A 109.5 . . ?
C14 C21 H21B 109.5 . . ?
C14 C21 H21C 109.5 . . ?
H21A C21 H21B 109.5 . . ?
H21A C21 H21C 109.5 . . ?
H21B C21 H21C 109.5 . . ?
C23 C24 H24A 109.5 . . ?
C23 C24 H24B 109.5 . . ?
C23 C24 H24C 109.5 . . ?
H24A C24 H24B 109.5 . . ?
H24A C24 H24C 109.5 . . ?
H24B C24 H24C 109.5 . . ?
C27 C28 H28A 120.0 . . ?
C27 C28 H28B 120.0 . . ?
H28A C28 H28B 120.0 . . ?
C29 C31 H31A 109.5 . . ?
C29 C31 H31B 109.5 . . ?
C29 C31 H31C 109.5 . . ?
H31A C31 H31B 109.5 . . ?
H31A C31 H31C 109.5 . . ?
H31B C31 H31C 109.5 . . ?
C29 C30 H30A 109.5 . . ?
C29 C30 H30B 109.5 . . ?
C29 C30 H30C 109.5 . . ?
H30A C30 H30B 109.5 . . ?
H30A C30 H30C 109.5 . . ?
H30B C30 H30C 109.5 . . ?

loop_
_geom_bond_atom_site_label_1
_geom_bond_atom_site_label_2
_geom_bond_distance
_geom_bond_site_symmetry_2
_geom_bond_publ_flag
O001 C3 1.225(2) . ?
O002 H002 0.8200 . ?
O002 C26 1.423(3) . ?
C3 C2 1.498(3) . ?
C3 C4 1.520(3) . ?
C9 C8 1.341(3) . ?
C9 C10 1.545(2) . ?
C9 C11 1.524(3) . ?
C8 C7 1.507(3) . ?
C8 C14 1.522(2) . ?
C13 C17 1.559(2) . ?
C13 C22 1.543(3) . ?
C13 C12 1.524(3) . ?
C13 C14 1.556(3) . ?
C23 H23 0.9800 . ?
C23 C25 1.545(3) . ?
C23 C17 1.544(3) . ?
C23 C24 1.528(3) . ?
C10 C1 1.540(3) . ?
C10 C5 1.546(3) . ?
C10 C20 1.545(3) . ?
C1 H1A 0.9700 . ?
C1 H1B 0.9700 . ?
C1 C2 1.532(3) . ?
C7 H7A 0.9700 . ?
C7 H7B 0.9700 . ?
C7 C6 1.526(3) . ?
C27 C26 1.519(3) . ?
C27 C29 1.513(3) . ?
C27 C28 1.321(3) . ?
C5 H5 0.9800 . ?
C5 C4 1.568(2) . ?
C5 C6 1.526(3) . ?
C25 H25A 0.9700 . ?
C25 H25B 0.9700 . ?
C25 C26 1.529(3) . ?
C26 H26 0.9800 . ?
C18 H18A 0.9600 . ?
C18 H18B 0.9600 . ?
C18 H18C 0.9600 . ?
C18 C4 1.548(3) . ?
C16 H16A 0.9700 . ?
C16 H16B 0.9700 . ?
C16 C17 1.558(3) . ?
C16 C15 1.552(3) . ?
C2 H2A 0.9700 . ?
C2 H2B 0.9700 . ?
C17 H17 0.9800 . ?
C22 H22A 0.9600 . ?
C22 H22B 0.9600 . ?
C22 H22C 0.9600 . ?
C4 C19 1.534(3) . ?
C20 H20A 0.9600 . ?
C20 H20B 0.9600 . ?
C20 H20C 0.9600 . ?
C29 H29 0.9800 . ?
C29 C31 1.518(3) . ?
C29 C30 1.530(3) . ?
C12 H12A 0.9700 . ?
C12 H12B 0.9700 . ?
C12 C11 1.544(3) . ?
C6 H6A 0.9700 . ?
C6 H6B 0.9700 . ?
C11 H11A 0.9700 . ?
C11 H11B 0.9700 . ?
C14 C15 1.534(3) . ?
C14 C21 1.546(3) . ?
C15 H15A 0.9700 . ?
C15 H15B 0.9700 . ?
C19 H19A 0.9600 . ?
C19 H19B 0.9600 . ?
C19 H19C 0.9600 . ?
C21 H21A 0.9600 . ?
C21 H21B 0.9600 . ?
C21 H21C 0.9600 . ?
C24 H24A 0.9600 . ?
C24 H24B 0.9600 . ?
C24 H24C 0.9600 . ?
C28 H28A 0.9300 . ?
C28 H28B 0.9300 . ?
C31 H31A 0.9600 . ?
C31 H31B 0.9600 . ?
C31 H31C 0.9600 . ?
C30 H30A 0.9600 . ?
C30 H30B 0.9600 . ?
C30 H30C 0.9600 . ?

loop_
_geom_torsion_atom_site_label_1
_geom_torsion_atom_site_label_2
_geom_torsion_atom_site_label_3
_geom_torsion_atom_site_label_4
_geom_torsion
_geom_torsion_site_symmetry_1
_geom_torsion_site_symmetry_2
_geom_torsion_site_symmetry_3
_geom_torsion_site_symmetry_4
_geom_torsion_publ_flag
O001 C3 C2 C1 -134.13(19) . . . . ?
O001 C3 C4 C5 141.71(18) . . . . ?
O001 C3 C4 C18 -94.2(2) . . . . ?
O001 C3 C4 C19 22.4(2) . . . . ?
C9 C8 C7 C6 -12.3(3) . . . . ?
C9 C8 C14 C13 36.2(2) . . . . ?
C9 C8 C14 C15 152.29(19) . . . . ?
C9 C8 C14 C21 -87.6(2) . . . . ?
C9 C10 C1 C2 174.58(17) . . . . ?
C9 C10 C5 C4 -172.27(15) . . . . ?
C9 C10 C5 C6 55.78(19) . . . . ?
C8 C9 C10 C1 -145.29(18) . . . . ?
C8 C9 C10 C5 -27.5(2) . . . . ?
C8 C9 C10 C20 96.1(2) . . . . ?
C8 C9 C11 C12 -0.7(3) . . . . ?
C8 C7 C6 C5 40.2(2) . . . . ?
C8 C14 C15 C16 -161.99(17) . . . . ?
C13 C12 C11 C9 -27.2(3) . . . . ?
C13 C14 C15 C16 -41.20(18) . . . . ?
C23 C25 C26 O002 72.2(2) . . . . ?
C23 C25 C26 C27 -164.00(18) . . . . ?
C10 C9 C8 C7 6.2(3) . . . . ?
C10 C9 C8 C14 -177.87(16) . . . . ?
C10 C9 C11 C12 173.21(17) . . . . ?
C10 C1 C2 C3 -55.9(2) . . . . ?
C10 C5 C4 C3 43.9(2) . . . . ?
C10 C5 C4 C18 -75.7(2) . . . . ?
C10 C5 C4 C19 163.23(17) . . . . ?
C10 C5 C6 C7 -64.0(2) . . . . ?
C1 C10 C5 C4 -52.4(2) . . . . ?
C1 C10 C5 C6 175.66(15) . . . . ?
C7 C8 C14 C13 -147.62(17) . . . . ?
C7 C8 C14 C15 -31.5(2) . . . . ?
C7 C8 C14 C21 88.5(2) . . . . ?
C5 C10 C1 C2 56.6(2) . . . . ?
C25 C23 C17 C13 -178.33(17) . . . . ?
C25 C23 C17 C16 61.7(2) . . . . ?
C26 C27 C29 C31 -151.34(18) . . . . ?
C26 C27 C29 C30 83.5(2) . . . . ?
C2 C3 C4 C5 -40.8(2) . . . . ?
C2 C3 C4 C18 83.3(2) . . . . ?
C2 C3 C4 C19 -160.11(17) . . . . ?
C17 C13 C12 C11 171.97(17) . . . . ?
C17 C13 C14 C8 173.42(15) . . . . ?
C17 C13 C14 C15 47.20(17) . . . . ?
C17 C13 C14 C21 -66.93(19) . . . . ?
C17 C23 C25 C26 -161.40(18) . . . . ?
C17 C16 C15 C14 20.3(2) . . . . ?
C22 C13 C17 C23 -41.0(2) . . . . ?
C22 C13 C17 C16 83.41(19) . . . . ?
C22 C13 C12 C11 -62.8(2) . . . . ?
C22 C13 C14 C8 56.9(2) . . . . ?
C22 C13 C14 C15 -69.32(18) . . . . ?
C22 C13 C14 C21 176.55(16) . . . . ?
C4 C3 C2 C1 48.3(2) . . . . ?
C4 C5 C6 C7 161.80(17) . . . . ?
C20 C10 C1 C2 -68.4(2) . . . . ?
C20 C10 C5 C4 69.1(2) . . . . ?
C20 C10 C5 C6 -62.8(2) . . . . ?
C29 C27 C26 O002 -153.27(17) . . . . ?
C29 C27 C26 C25 86.9(2) . . . . ?
C12 C13 C17 C23 84.2(2) . . . . ?
C12 C13 C17 C16 -151.38(17) . . . . ?
C12 C13 C14 C8 -62.40(19) . . . . ?
C12 C13 C14 C15 171.37(15) . . . . ?
C12 C13 C14 C21 57.2(2) . . . . ?
C6 C5 C4 C3 174.54(17) . . . . ?
C6 C5 C4 C18 54.9(2) . . . . ?
C6 C5 C4 C19 -66.1(2) . . . . ?
C11 C9 C8 C7 179.80(18) . . . . ?
C11 C9 C8 C14 -4.3(3) . . . . ?
C11 C9 C10 C1 40.8(2) . . . . ?
C11 C9 C10 C5 158.53(16) . . . . ?
C11 C9 C10 C20 -77.8(2) . . . . ?
C14 C8 C7 C6 171.68(16) . . . . ?
C14 C13 C17 C23 -158.32(16) . . . . ?
C14 C13 C17 C16 -33.94(17) . . . . ?
C14 C13 C12 C11 57.3(2) . . . . ?
C15 C16 C17 C13 8.62(19) . . . . ?
C15 C16 C17 C23 137.16(16) . . . . ?
C21 C14 C15 C16 78.00(19) . . . . ?
C24 C23 C25 C26 73.7(2) . . . . ?
C24 C23 C17 C13 -55.5(2) . . . . ?
C24 C23 C17 C16 -175.43(17) . . . . ?
C28 C27 C26 O002 26.6(3) . . . . ?
C28 C27 C26 C25 -93.2(3) . . . . ?
C28 C27 C29 C31 28.8(3) . . . . ?
C28 C27 C29 C30 -96.4(3) . . . . ?
